data_8101947
loop_
_publ_author_name
'Zukerman-Schpector, J.'
'Domingues, N. L. C.'
'Olivato, P. R.'
'Mondino, M. G.'
'Reis, A. K. C. A.'
'Rittner, R.'
'Lima, F. S.'

_publ_section_title
;
Crystal structure of N-methoxy-N-methyl-2-[(4'-nitrophenyl)sulfinyl]
propanamide, C~11~H~14~N~2~O~5~S
;
_journal_issue 2
_journal_name_full 'Zeitschrift f\"ur Kristallographie - New Crystal Structures'
_journal_page_first 161
_journal_page_last 162
_journal_volume 221
_journal_year 2006
_chemical_formula_moiety 'C11 H14 N2 O5 S'
_chemical_formula_sum 'C11 H14 N2 O5 S'
_chemical_formula_weight 286.30
_chemical_name_systematic
; 
 N-methoxy-N-methyl-2-[(4'-nitrophenyl)sulfinyl]propanamide
;
_space_group_IT_number 14
_symmetry_cell_setting monoclinic
_symmetry_space_group_name_Hall '-P 2ybc'
_symmetry_space_group_name_H-M 'P 1 21/c 1'
_atom_sites_solution_hydrogens geom
_atom_sites_solution_primary direct
_atom_sites_solution_secondary difmap
_audit_creation_method SHELXL-97
_cell_angle_alpha 90.00
_cell_angle_beta 110.723(8)
_cell_angle_gamma 90.00
_cell_formula_units_Z 4
_cell_length_a 7.4329(9)
_cell_length_b 23.631(3)
_cell_length_c 7.900(1)
_cell_measurement_reflns_used 25
_cell_measurement_temperature 293(2)
_cell_measurement_theta_max 18.90
_cell_measurement_theta_min 10.94
_cell_volume 1297.8(3)
_computing_cell_refinement 'Nonius CAD-4, 1998'
_computing_data_collection 'Nonius CAD-4, 1998'
_computing_data_reduction 'XCAD4 - CAD4'
_computing_molecular_graphics ORTEP3
_computing_publication_material 'PARST, PLATON, WiGX'
_computing_structure_refinement SHELXL-97
_computing_structure_solution SIR92
_diffrn_ambient_temperature 293(2)
_diffrn_measured_fraction_theta_full 1.000
_diffrn_measured_fraction_theta_max 1.000
_diffrn_measurement_device_type 'Nonius CAD4'
_diffrn_measurement_method theta/2theta
_diffrn_radiation_monochromator graphite
_diffrn_radiation_source 'fine-focus sealed tube'
_diffrn_radiation_type MoK\a
_diffrn_radiation_wavelength 0.71073
_diffrn_reflns_av_R_equivalents 0.0212
_diffrn_reflns_av_sigmaI/netI 0.0327
_diffrn_reflns_limit_h_max 9
_diffrn_reflns_limit_h_min -8
_diffrn_reflns_limit_k_max 28
_diffrn_reflns_limit_k_min 0
_diffrn_reflns_limit_l_max 0
_diffrn_reflns_limit_l_min -9
_diffrn_reflns_number 2615
_diffrn_reflns_theta_full 25.58
_diffrn_reflns_theta_max 25.58
_diffrn_reflns_theta_min 2.89
_diffrn_standards_decay_% 1.1
_diffrn_standards_interval_time 30
_diffrn_standards_number 3
_exptl_absorpt_coefficient_mu 0.268
_exptl_absorpt_correction_type none
_exptl_crystal_colour colorless
_exptl_crystal_density_diffrn 1.465
_exptl_crystal_density_method 'not measured'
_exptl_crystal_description 'irregular plate'
_exptl_crystal_F_000 600
_exptl_crystal_size_max 0.15
_exptl_crystal_size_mid 0.12
_exptl_crystal_size_min 0.05
_refine_diff_density_max 0.246
_refine_diff_density_min -0.256
_refine_diff_density_rms 0.057
_refine_ls_extinction_method none
_refine_ls_goodness_of_fit_ref 0.994
_refine_ls_hydrogen_treatment riding
_refine_ls_matrix_type full
_refine_ls_number_parameters 175
_refine_ls_number_reflns 2433
_refine_ls_number_restraints 0
_refine_ls_restrained_S_all 0.994
_refine_ls_R_factor_all 0.1347
_refine_ls_R_factor_gt 0.0448
_refine_ls_shift/su_max 0.000
_refine_ls_shift/su_mean 0.000
_refine_ls_structure_factor_coef Fsqd
_refine_ls_weighting_details 'calc w=1/[\s^2^(Fo^2^)+(0.0401P)^2^+0.5240P] where P=(Fo^2^+2Fc^2^)/3'
_refine_ls_weighting_scheme calc
_refine_ls_wR_factor_gt 0.0909
_refine_ls_wR_factor_ref 0.1144
_reflns_number_gt 1349
_reflns_number_total 2433
_reflns_threshold_expression >2sigma(I)
_cod_data_source_file 1267-1745.cff
_cod_data_source_block jzs-0206
_cod_original_sg_symbol_H-M P12(1)/c1
_cod_database_code 8101947

loop_
_symmetry_equiv_pos_as_xyz
'x, y, z'
'-x, y+1/2, -z+1/2'
'-x, -y, -z'
'x, -y-1/2, z-1/2'

loop_
_atom_site_label
_atom_site_type_symbol
_atom_site_fract_x
_atom_site_fract_y
_atom_site_fract_z
_atom_site_U_iso_or_equiv
_atom_site_adp_type
_atom_site_occupancy
_atom_site_symmetry_multiplicity
_atom_site_Wyckoff_symbol
_atom_site_calc_flag
_atom_site_refinement_flags
_atom_site_disorder_assembly
_atom_site_disorder_group
S S 0.71487(12) 0.04773(3) 0.02558(11) 0.0376(2) Uani 1 4 e d . . .
N1 N 0.4552(5) 0.16668(18) 0.5668(5) 0.0636(10) Uani 1 4 e d . . .
N2 N 0.9467(5) 0.16590(12) -0.0072(4) 0.0511(8) Uani 1 4 e d . . .
O1S O 0.7228(3) -0.01399(9) 0.0663(3) 0.0494(6) Uani 1 4 e d . . .
O1N1 O 0.4268(4) 0.13812(16) 0.6842(4) 0.0905(11) Uani 1 4 e d . . .
O2N1 O 0.4397(5) 0.21759(16) 0.5547(5) 0.0992(12) Uani 1 4 e d . . .
O2 O 1.0290(4) 0.15651(10) 0.2904(3) 0.0548(7) Uani 1 4 e d . . .
O3 O 0.8943(3) 0.13961(10) -0.1765(3) 0.0486(6) Uani 1 4 e d . . .
C1 C 0.6344(4) 0.08250(13) 0.1884(4) 0.0317(7) Uani 1 4 e d . . .
C2 C 0.6412(5) 0.05452(14) 0.3432(4) 0.0392(8) Uani 1 4 e d . . .
H2 H 0.6852 0.0174 0.3629 0.047 Uiso 1 4 e calc R . .
C3 C 0.5826(5) 0.08162(16) 0.4685(5) 0.0451(9) Uani 1 4 e d . . .
H3 H 0.5868 0.0635 0.5743 0.054 Uiso 1 4 e calc R . .
C4 C 0.5173(5) 0.13642(16) 0.4328(5) 0.0430(9) Uani 1 4 e d . . .
C5 C 0.5050(5) 0.16480(14) 0.2782(5) 0.0433(9) Uani 1 4 e d . . .
H5 H 0.4586 0.2017 0.2579 0.052 Uiso 1 4 e calc R . .
C6 C 0.5640(5) 0.13678(13) 0.1532(4) 0.0392(8) Uani 1 4 e d . . .
H6 H 0.5561 0.1546 0.0458 0.047 Uiso 1 4 e calc R . .
C7 C 0.9714(5) 0.07048(13) 0.1186(4) 0.0376(8) Uani 1 4 e d . . .
H7 H 1.0303 0.0603 0.0297 0.045 Uiso 1 4 e calc R . .
C8 C 1.0786(5) 0.03915(15) 0.2911(5) 0.0511(10) Uani 1 4 e d . . .
H8A H 1.2144 0.0419 0.3162 0.077 Uiso 1 4 e calc R . .
H8B H 1.0409 0.0001 0.2779 0.077 Uiso 1 4 e calc R . .
H8C H 1.0486 0.0555 0.3893 0.077 Uiso 1 4 e calc R . .
C9 C 0.9863(5) 0.13424(14) 0.1422(5) 0.0385(8) Uani 1 4 e d . . .
C10 C 0.9323(7) 0.22695(15) -0.0108(6) 0.0781(14) Uani 1 4 e d . . .
H10A H 0.9570 0.2408 0.1096 0.117 Uiso 1 4 e calc R . .
H10B H 0.8054 0.2380 -0.0875 0.117 Uiso 1 4 e calc R . .
H10C H 1.0251 0.2426 -0.0568 0.117 Uiso 1 4 e calc R . .
C11 C 1.0572(6) 0.13845(17) -0.2362(5) 0.0602(11) Uani 1 4 e d . . .
H11A H 1.1127 0.1756 -0.2248 0.090 Uiso 1 4 e calc R . .
H11B H 1.0155 0.1267 -0.3605 0.090 Uiso 1 4 e calc R . .
H11C H 1.1517 0.1123 -0.1629 0.090 Uiso 1 4 e calc R . .

loop_
_atom_site_aniso_label
_atom_site_aniso_U_11
_atom_site_aniso_U_22
_atom_site_aniso_U_33
_atom_site_aniso_U_23
_atom_site_aniso_U_13
_atom_site_aniso_U_12
S 0.0389(5) 0.0356(5) 0.0384(4) -0.0073(4) 0.0140(4) 0.0003(4)
N1 0.052(2) 0.088(3) 0.055(2) -0.023(2) 0.0245(18) -0.001(2)
N2 0.076(2) 0.0370(17) 0.0475(18) -0.0046(15) 0.0310(17) -0.0017(16)
O1S 0.0501(15) 0.0288(12) 0.0726(17) -0.0102(12) 0.0258(13) -0.0025(11)
O1N1 0.081(2) 0.154(3) 0.0519(19) 0.006(2) 0.0427(18) 0.028(2)
O2N1 0.122(3) 0.081(2) 0.116(3) -0.051(2) 0.068(2) -0.006(2)
O2 0.0725(19) 0.0473(16) 0.0465(16) -0.0149(13) 0.0235(14) -0.0086(13)
O3 0.0511(16) 0.0553(15) 0.0421(14) -0.0027(13) 0.0197(12) -0.0015(12)
C1 0.0302(18) 0.0291(18) 0.0360(18) -0.0029(15) 0.0119(15) -0.0022(14)
C2 0.042(2) 0.0372(19) 0.0406(19) 0.0049(17) 0.0172(16) 0.0036(16)
C3 0.043(2) 0.056(2) 0.037(2) 0.0087(18) 0.0150(17) -0.0017(18)
C4 0.039(2) 0.056(2) 0.0391(19) -0.0138(18) 0.0204(16) -0.0088(18)
C5 0.047(2) 0.0332(19) 0.055(2) -0.0036(17) 0.0253(18) 0.0025(16)
C6 0.044(2) 0.0353(19) 0.0399(19) 0.0052(16) 0.0162(16) 0.0020(16)
C7 0.040(2) 0.0332(18) 0.045(2) -0.0025(16) 0.0224(17) 0.0011(15)
C8 0.040(2) 0.052(2) 0.057(2) 0.0064(19) 0.0121(18) 0.0031(17)
C9 0.038(2) 0.037(2) 0.045(2) -0.0046(18) 0.0212(17) -0.0045(16)
C10 0.124(4) 0.035(2) 0.086(3) 0.004(2) 0.052(3) 0.004(2)
C11 0.069(3) 0.065(3) 0.062(3) 0.007(2) 0.042(2) 0.009(2)

loop_
_atom_type_symbol
_atom_type_description
_atom_type_scat_dispersion_real
_atom_type_scat_dispersion_imag
_atom_type_scat_source
C C 0.0033 0.0016 'International Tables Vol C Tables 4.2.6.8 and 6.1.1.4'
H H 0.0000 0.0000 'International Tables Vol C Tables 4.2.6.8 and 6.1.1.4'
N N 0.0061 0.0033 'International Tables Vol C Tables 4.2.6.8 and 6.1.1.4'
O O 0.0106 0.0060 'International Tables Vol C Tables 4.2.6.8 and 6.1.1.4'
S S 0.1246 0.1234 'International Tables Vol C Tables 4.2.6.8 and 6.1.1.4'

loop_
_geom_angle_atom_site_label_1
_geom_angle_atom_site_label_2
_geom_angle_atom_site_label_3
_geom_angle
_geom_angle_site_symmetry_1
_geom_angle_site_symmetry_3
_geom_angle_publ_flag
O1S S C1 106.9(1) . . ?
O1S S C7 103.9(1) . . ?
C1 S C7 98.0(1) . . ?
O2N1 N1 O1N1 124.8(4) . . ?
O2N1 N1 C4 118.0(4) . . ?
O1N1 N1 C4 117.2(4) . . ?
C9 N2 O3 119.6(3) . . ?
C9 N2 C10 124.5(3) . . ?
O3 N2 C10 115.5(3) . . ?
N2 O3 C11 109.8(3) . . ?
C2 C1 C6 121.3(3) . . ?
C2 C1 S 120.0(2) . . ?
C6 C1 S 118.8(2) . . ?
C3 C2 C1 119.7(3) . . ?
C2 C3 C4 118.0(3) . . ?
C5 C4 C3 123.5(3) . . ?
C5 C4 N1 117.6(4) . . ?
C3 C4 N1 119.0(3) . . ?
C4 C5 C6 117.7(3) . . ?
C1 C6 C5 119.8(3) . . ?
C8 C7 C9 112.6(3) . . ?
C8 C7 S 110.8(2) . . ?
C9 C7 S 110.8(2) . . ?
O2 C9 N2 120.4(3) . . ?
O2 C9 C7 122.0(3) . . ?
N2 C9 C7 117.6(3) . . ?

loop_
_geom_bond_atom_site_label_1
_geom_bond_atom_site_label_2
_geom_bond_distance
_geom_bond_site_symmetry_2
_geom_bond_publ_flag
S O1S 1.490(2) . ?
S C1 1.797(3) . ?
S C7 1.864(3) . ?
N1 O2N1 1.209(4) . ?
N1 O1N1 1.224(4) . ?
N1 C4 1.480(4) . ?
N2 C9 1.339(4) . ?
N2 O3 1.400(3) . ?
N2 C10 1.446(4) . ?
O2 C9 1.219(4) . ?
O3 C11 1.447(4) . ?
C1 C2 1.376(4) . ?
C1 C6 1.376(4) . ?
C2 C3 1.372(4) . ?
C3 C4 1.377(5) . ?
C4 C5 1.368(5) . ?
C5 C6 1.383(4) . ?
C7 C8 1.507(4) . ?
C7 C9 1.517(4) . ?
